data_2228789
loop_
_publ_author_name
'Kargar, Hadi'
'Kia, Reza'

_publ_section_title
;
 {1,1'-[Butane-1,4-diylbis(nitrilomethylidyne)]di-2-naphtholato}copper(II)
 ethanol monosolvate
;
_journal_coeditor_code JH2247
_journal_issue 1
_journal_name_full 'Acta Crystallographica Section E'
_journal_page_first m128
_journal_paper_doi 10.1107/S1600536810053183
_journal_volume 67
_journal_year 2011
_chemical_formula_iupac '[Cu (C26 H22 N2 O2)], C2 H6 O'
_chemical_formula_moiety 'C26 H22 Cu N2 O2, C2 H6 O'
_chemical_formula_sum 'C28 H28 Cu N2 O3'
_chemical_formula_weight 504.06
_chemical_name_common
;
{1,1'-[Butane-1,4-diylbis(nitrilomethylidyne)]di-2-naphtholato}copper(II)
ethanol monosolvate
;
_chemical_name_systematic
;
Bis(2-hydroxynaphtylidene)-1,4-butanediamine copper (II) ethanol solvate
;
_space_group_IT_number 15
_symmetry_cell_setting monoclinic
_symmetry_space_group_name_Hall '-C 2yc'
_symmetry_space_group_name_H-M 'C 1 2/c 1'
_atom_sites_solution_hydrogens geom
_atom_sites_solution_primary direct
_atom_sites_solution_secondary difmap
_audit_creation_method SHELXL-97
_cell_angle_alpha 90.00
_cell_angle_beta 95.84(3)
_cell_angle_gamma 90.00
_cell_formula_units_Z 8
_cell_length_a 13.468(3)
_cell_length_b 22.606(5)
_cell_length_c 15.831(3)
_cell_measurement_reflns_used 10437
_cell_measurement_temperature 296(2)
_cell_measurement_theta_max 29.55
_cell_measurement_theta_min 1.78
_cell_volume 4794.9(18)
_computing_cell_refinement 'X-AREA (Stoe & Cie, 2005)'
_computing_data_collection 'X-AREA (Stoe & Cie, 2005)'
_computing_data_reduction 'X-AREA (Stoe & Cie, 2005)'
_computing_molecular_graphics 'SHELXTL (Sheldrick, 2008)'
_computing_publication_material 'SHELXTL (Sheldrick, 2008) and PLATON (Spek, 2009)'
_computing_structure_refinement 'SHELXTL (Sheldrick, 2008)'
_computing_structure_solution 'SHELXTL (Sheldrick, 2008)'
_diffrn_ambient_temperature 296(2)
_diffrn_detector_area_resol_mean '0.15 mm'
_diffrn_measured_fraction_theta_full 0.986
_diffrn_measured_fraction_theta_max 0.986
_diffrn_measurement_device_type 'Stoe IPDS II image plate'
_diffrn_measurement_method \w
_diffrn_radiation_monochromator graphite
_diffrn_radiation_source 'fine-focus sealed tube'
_diffrn_radiation_type MoK\a
_diffrn_radiation_wavelength 0.71073
_diffrn_reflns_av_R_equivalents 0.0531
_diffrn_reflns_av_sigmaI/netI 0.0666
_diffrn_reflns_limit_h_max 16
_diffrn_reflns_limit_h_min -16
_diffrn_reflns_limit_k_max 27
_diffrn_reflns_limit_k_min -27
_diffrn_reflns_limit_l_max 19
_diffrn_reflns_limit_l_min -14
_diffrn_reflns_number 9868
_diffrn_reflns_theta_full 26.00
_diffrn_reflns_theta_max 26.00
_diffrn_reflns_theta_min 1.80
_diffrn_standards_number 0
_exptl_absorpt_coefficient_mu 0.944
_exptl_absorpt_correction_T_max 1.000
_exptl_absorpt_correction_T_min 0.9725
_exptl_absorpt_correction_type multi-scan
_exptl_absorpt_process_details '(MULABS in PLATON; Spek, 2009)'
_exptl_crystal_colour dark-green
_exptl_crystal_density_diffrn 1.397
_exptl_crystal_density_method 'not measured'
_exptl_crystal_description Block
_exptl_crystal_F_000 2104
_exptl_crystal_size_max 0.42
_exptl_crystal_size_mid 0.26
_exptl_crystal_size_min 0.22
_refine_diff_density_max 0.546
_refine_diff_density_min -0.286
_refine_ls_extinction_method none
_refine_ls_goodness_of_fit_ref 1.039
_refine_ls_hydrogen_treatment constr
_refine_ls_matrix_type full
_refine_ls_number_parameters 308
_refine_ls_number_reflns 4655
_refine_ls_number_restraints 0
_refine_ls_restrained_S_all 1.039
_refine_ls_R_factor_all 0.0984
_refine_ls_R_factor_gt 0.0572
_refine_ls_shift/su_max 0.001
_refine_ls_shift/su_mean 0.000
_refine_ls_structure_factor_coef Fsqd
_refine_ls_weighting_details 'calc w=1/[\s^2^(Fo^2^)+(0.0612P)^2^] where P=(Fo^2^+2Fc^2^)/3'
_refine_ls_weighting_scheme calc
_refine_ls_wR_factor_gt 0.1134
_refine_ls_wR_factor_ref 0.1260
_reflns_number_gt 3110
_reflns_number_total 4655
_reflns_threshold_expression I>2\s(I)
_cod_data_source_file jh2247.cif
_cod_data_source_block I
_cod_original_cell_volume 4794.9(17)
_cod_original_sg_symbol_H-M 'C 2/c'
_cod_database_code 2228789
_cod_database_fobs_code 2228789

loop_
_symmetry_equiv_pos_as_xyz
'x, y, z'
'-x, y, -z+1/2'
'x+1/2, y+1/2, z'
'-x+1/2, y+1/2, -z+1/2'
'-x, -y, -z'
'x, -y, z-1/2'
'-x+1/2, -y+1/2, -z'
'x+1/2, -y+1/2, z-1/2'

loop_
_atom_site_type_symbol
_atom_site_label
_atom_site_fract_x
_atom_site_fract_y
_atom_site_fract_z
_atom_site_U_iso_or_equiv
_atom_site_adp_type
_atom_site_calc_flag
_atom_site_refinement_flags
_atom_site_occupancy
_atom_site_disorder_assembly
_atom_site_disorder_group
Cu Cu1 0.99074(3) 0.39671(2) 0.13736(3) 0.03967(16) Uani d . 1 . .
O O1 1.09554(19) 0.34050(11) 0.13087(19) 0.0462(7) Uani d . 1 . .
O O2 1.0912(2) 0.45001(11) 0.18187(19) 0.0475(7) Uani d . 1 . .
N N1 0.8934(2) 0.33537(13) 0.1535(2) 0.0402(8) Uani d . 1 . .
N N2 0.9081(2) 0.45888(13) 0.08166(19) 0.0368(7) Uani d . 1 . .
C C1 1.0894(3) 0.28282(16) 0.1258(2) 0.0370(9) Uani d . 1 . .
C C2 1.1777(3) 0.25202(17) 0.1090(3) 0.0465(10) Uani d . 1 . .
H H2A 1.2354 0.2734 0.1025 0.056 Uiso calc R 1 . .
C C3 1.1793(3) 0.19265(17) 0.1022(3) 0.0475(10) Uani d . 1 . .
H H3A 1.2376 0.1741 0.0895 0.057 Uiso calc R 1 . .
C C4 1.0948(3) 0.15794(16) 0.1140(3) 0.0419(9) Uani d . 1 . .
C C5 1.0986(3) 0.09535(18) 0.1096(3) 0.0535(11) Uani d . 1 . .
H H5A 1.1573 0.0769 0.0977 0.064 Uiso calc R 1 . .
C C6 1.0179(4) 0.06193(19) 0.1226(3) 0.0627(13) Uani d . 1 . .
H H6A 1.0216 0.0209 0.1195 0.075 Uiso calc R 1 . .
C C7 0.9301(4) 0.08883(17) 0.1405(3) 0.0596(13) Uani d . 1 . .
H H7A 0.8752 0.0658 0.1502 0.072 Uiso calc R 1 . .
C C8 0.9236(3) 0.14926(17) 0.1440(3) 0.0506(11) Uani d . 1 . .
H H8A 0.8636 0.1665 0.1549 0.061 Uiso calc R 1 . .
C C9 1.0052(3) 0.18599(17) 0.1315(2) 0.0380(8) Uani d . 1 . .
C C10 1.0024(3) 0.25057(16) 0.1367(3) 0.0372(8) Uani d . 1 . .
C C11 0.9126(3) 0.27942(16) 0.1541(2) 0.0395(9) Uani d . 1 . .
H H11A 0.8612 0.2548 0.1676 0.047 Uiso calc R 1 . .
C C12 0.7936(3) 0.35263(18) 0.1772(3) 0.0470(10) Uani d . 1 . .
H H12A 0.8013 0.3864 0.2151 0.056 Uiso calc R 1 . .
H H12B 0.7670 0.3203 0.2082 0.056 Uiso calc R 1 . .
C C13 0.7198(3) 0.3680(2) 0.1035(3) 0.0630(13) Uani d . 1 . .
H H13A 0.6532 0.3625 0.1204 0.076 Uiso calc R 1 . .
H H13B 0.7278 0.3403 0.0579 0.076 Uiso calc R 1 . .
C C14 0.7270(3) 0.4312(2) 0.0682(3) 0.0595(12) Uani d . 1 . .
H H14A 0.6686 0.4387 0.0285 0.071 Uiso calc R 1 . .
H H14B 0.7256 0.4590 0.1147 0.071 Uiso calc R 1 . .
C C15 0.8183(3) 0.4431(2) 0.0241(3) 0.0486(10) Uani d . 1 . .
H H15A 0.8331 0.4082 -0.0079 0.058 Uiso calc R 1 . .
H H15B 0.8039 0.4751 -0.0160 0.058 Uiso calc R 1 . .
C C16 0.9315(3) 0.51465(16) 0.0851(2) 0.0359(8) Uani d . 1 . .
H H16A 0.8889 0.5400 0.0524 0.043 Uiso calc R 1 . .
C C17 1.0155(2) 0.54158(15) 0.1335(2) 0.0320(8) Uani d . 1 . .
C C18 1.0243(3) 0.60666(17) 0.1334(2) 0.0346(8) Uani d . 1 . .
C C19 0.9549(3) 0.64393(17) 0.0881(3) 0.0437(10) Uani d . 1 . .
H H19A 0.9002 0.6277 0.0557 0.052 Uiso calc R 1 . .
C C20 0.9669(4) 0.70446(19) 0.0913(3) 0.0589(12) Uani d . 1 . .
H H20A 0.9195 0.7286 0.0615 0.071 Uiso calc R 1 . .
C C21 1.0488(4) 0.7300(2) 0.1382(4) 0.0707(15) Uani d . 1 . .
H H21A 1.0564 0.7709 0.1391 0.085 Uiso calc R 1 . .
C C22 1.1174(3) 0.69509(19) 0.1827(3) 0.0584(12) Uani d . 1 . .
H H22A 1.1716 0.7123 0.2148 0.070 Uiso calc R 1 . .
C C23 1.1074(3) 0.63268(17) 0.1808(3) 0.0406(9) Uani d . 1 . .
C C24 1.1801(3) 0.59615(17) 0.2255(3) 0.0441(9) Uani d . 1 . .
H H24A 1.2346 0.6138 0.2566 0.053 Uiso calc R 1 . .
C C25 1.1733(3) 0.53693(17) 0.2245(3) 0.0429(9) Uani d . 1 . .
H H25A 1.2232 0.5144 0.2540 0.052 Uiso calc R 1 . .
C C26 1.0900(3) 0.50794(16) 0.1786(2) 0.0362(8) Uani d . 1 . .
O O3 1.2478(2) 0.40229(16) 0.0561(2) 0.0741(10) Uani d . 1 . .
H H1 1.2027 0.3859 0.0872 0.111 Uiso d R 1 . .
C C27 1.3277(4) 0.4255(3) 0.1075(4) 0.0863(18) Uani d . 1 . .
H H27A 1.3024 0.4447 0.1557 0.104 Uiso calc R 1 . .
H H27B 1.3594 0.4556 0.0758 0.104 Uiso calc R 1 . .
C C28 1.4013(6) 0.3832(4) 0.1383(5) 0.131(3) Uani d . 1 . .
H H28A 1.4506 0.4021 0.1774 0.197 Uiso calc R 1 . .
H H28B 1.4328 0.3673 0.0915 0.197 Uiso calc R 1 . .
H H28C 1.3702 0.3519 0.1668 0.197 Uiso calc R 1 . .

loop_
_atom_site_aniso_label
_atom_site_aniso_U_11
_atom_site_aniso_U_22
_atom_site_aniso_U_33
_atom_site_aniso_U_12
_atom_site_aniso_U_13
_atom_site_aniso_U_23
Cu1 0.0315(2) 0.0356(2) 0.0519(3) -0.0033(2) 0.00417(19) 0.0020(3)
O1 0.0345(14) 0.0385(15) 0.066(2) -0.0025(12) 0.0089(14) -0.0030(13)
O2 0.0387(15) 0.0332(14) 0.067(2) -0.0018(12) -0.0109(14) 0.0052(13)
N1 0.0309(16) 0.0389(17) 0.052(2) -0.0010(13) 0.0092(15) 0.0013(15)
N2 0.0295(16) 0.0404(17) 0.0401(19) -0.0068(13) 0.0021(14) -0.0015(14)
C1 0.0316(18) 0.035(2) 0.045(2) 0.0009(15) 0.0031(17) -0.0003(17)
C2 0.032(2) 0.044(2) 0.064(3) -0.0017(16) 0.0079(19) 0.003(2)
C3 0.035(2) 0.045(2) 0.063(3) 0.0073(17) 0.006(2) -0.003(2)
C4 0.043(2) 0.037(2) 0.045(2) -0.0006(17) 0.0026(18) -0.0003(17)
C5 0.053(2) 0.041(2) 0.066(3) 0.006(2) 0.005(2) -0.005(2)
C6 0.075(3) 0.032(2) 0.081(4) -0.004(2) 0.011(3) -0.005(2)
C7 0.059(3) 0.034(2) 0.087(4) -0.0127(19) 0.011(3) -0.009(2)
C8 0.047(2) 0.040(2) 0.066(3) -0.0065(19) 0.008(2) -0.002(2)
C9 0.038(2) 0.0394(19) 0.037(2) -0.0013(17) 0.0034(17) -0.0035(18)
C10 0.035(2) 0.0358(18) 0.041(2) -0.0052(16) 0.0022(17) -0.0029(18)
C11 0.0342(19) 0.041(2) 0.044(2) -0.0055(16) 0.0071(17) 0.0002(17)
C12 0.038(2) 0.045(2) 0.061(3) 0.0015(18) 0.017(2) 0.000(2)
C13 0.038(2) 0.065(3) 0.086(4) -0.013(2) 0.002(2) 0.007(3)
C14 0.042(2) 0.072(3) 0.062(3) -0.002(2) -0.006(2) -0.001(2)
C15 0.039(2) 0.058(3) 0.045(3) -0.0073(19) -0.0100(19) -0.001(2)
C16 0.0298(19) 0.040(2) 0.038(2) 0.0009(16) 0.0029(17) 0.0031(16)
C17 0.0258(18) 0.0373(19) 0.033(2) -0.0036(14) 0.0047(16) 0.0020(16)
C18 0.0326(16) 0.0403(19) 0.0318(19) -0.0016(17) 0.0084(15) -0.0026(18)
C19 0.043(2) 0.039(2) 0.048(3) 0.0026(18) 0.000(2) 0.0033(18)
C20 0.057(3) 0.042(2) 0.076(3) 0.003(2) 0.000(3) 0.009(2)
C21 0.074(3) 0.038(2) 0.099(4) -0.007(2) 0.001(3) 0.003(3)
C22 0.048(3) 0.046(2) 0.079(4) -0.009(2) 0.000(2) -0.007(2)
C23 0.039(2) 0.043(2) 0.041(2) -0.0053(17) 0.0078(18) -0.0022(18)
C24 0.038(2) 0.046(2) 0.047(2) -0.0073(18) -0.0022(17) -0.0042(19)
C25 0.035(2) 0.044(2) 0.049(3) -0.0023(17) -0.0026(18) 0.0040(18)
C26 0.0293(18) 0.038(2) 0.042(2) -0.0029(15) 0.0075(17) -0.0005(17)
O3 0.0546(19) 0.092(3) 0.077(2) -0.013(2) 0.0114(17) 0.008(2)
C27 0.075(4) 0.075(4) 0.110(5) -0.018(3) 0.012(4) -0.020(3)
C28 0.099(5) 0.142(7) 0.143(8) 0.010(5) -0.033(5) 0.022(6)

loop_
_atom_type_symbol
_atom_type_description
_atom_type_scat_dispersion_real
_atom_type_scat_dispersion_imag
_atom_type_scat_source
C C 0.0033 0.0016 'International Tables Vol C Tables 4.2.6.8 and 6.1.1.4'
H H 0.0000 0.0000 'International Tables Vol C Tables 4.2.6.8 and 6.1.1.4'
N N 0.0061 0.0033 'International Tables Vol C Tables 4.2.6.8 and 6.1.1.4'
O O 0.0106 0.0060 'International Tables Vol C Tables 4.2.6.8 and 6.1.1.4'
Cu Cu 0.3201 1.2651 'International Tables Vol C Tables 4.2.6.8 and 6.1.1.4'

loop_
_geom_angle_atom_site_label_1
_geom_angle_atom_site_label_2
_geom_angle_atom_site_label_3
_geom_angle_site_symmetry_1
_geom_angle_site_symmetry_3
_geom_angle
_geom_angle_publ_flag
O2 Cu1 O1 . . 86.54(12) ?
O2 Cu1 N1 . . 150.64(14) ?
O1 Cu1 N1 . . 92.55(12) ?
O2 Cu1 N2 . . 93.61(12) ?
O1 Cu1 N2 . . 147.92(13) ?
N1 Cu1 N2 . . 102.26(13) ?
C1 O1 Cu1 . . 128.6(2) ?
C26 O2 Cu1 . . 128.0(3) ?
C11 N1 C12 . . 116.2(3) ?
C11 N1 Cu1 . . 124.3(3) ?
C12 N1 Cu1 . . 119.1(2) ?
C16 N2 C15 . . 116.0(3) ?
C16 N2 Cu1 . . 123.8(3) ?
C15 N2 Cu1 . . 119.8(2) ?
O1 C1 C10 . . 124.0(3) ?
O1 C1 C2 . . 116.7(3) ?
C10 C1 C2 . . 119.4(3) ?
C3 C2 C1 . . 121.4(4) ?
C3 C2 H2A . . 119.3 ?
C1 C2 H2A . . 119.3 ?
C2 C3 C4 . . 121.6(4) ?
C2 C3 H3A . . 119.2 ?
C4 C3 H3A . . 119.2 ?
C3 C4 C9 . . 119.5(3) ?
C3 C4 C5 . . 121.0(4) ?
C9 C4 C5 . . 119.5(4) ?
C6 C5 C4 . . 121.0(4) ?
C6 C5 H5A . . 119.5 ?
C4 C5 H5A . . 119.5 ?
C5 C6 C7 . . 120.0(4) ?
C5 C6 H6A . . 120.0 ?
C7 C6 H6A . . 120.0 ?
C8 C7 C6 . . 120.4(4) ?
C8 C7 H7A . . 119.8 ?
C6 C7 H7A . . 119.8 ?
C7 C8 C9 . . 121.9(4) ?
C7 C8 H8A . . 119.0 ?
C9 C8 H8A . . 119.0 ?
C8 C9 C4 . . 117.1(4) ?
C8 C9 C10 . . 123.9(4) ?
C4 C9 C10 . . 119.0(3) ?
C1 C10 C11 . . 121.4(3) ?
C1 C10 C9 . . 119.0(3) ?
C11 C10 C9 . . 119.6(3) ?
N1 C11 C10 . . 128.3(3) ?
N1 C11 H11A . . 115.8 ?
C10 C11 H11A . . 115.8 ?
N1 C12 C13 . . 114.3(4) ?
N1 C12 H12A . . 108.7 ?
C13 C12 H12A . . 108.7 ?
N1 C12 H12B . . 108.7 ?
C13 C12 H12B . . 108.7 ?
H12A C12 H12B . . 107.6 ?
C12 C13 C14 . . 115.9(4) ?
C12 C13 H13A . . 108.3 ?
C14 C13 H13A . . 108.3 ?
C12 C13 H13B . . 108.3 ?
C14 C13 H13B . . 108.3 ?
H13A C13 H13B . . 107.4 ?
C15 C14 C13 . . 114.9(4) ?
C15 C14 H14A . . 108.6 ?
C13 C14 H14A . . 108.6 ?
C15 C14 H14B . . 108.6 ?
C13 C14 H14B . . 108.6 ?
H14A C14 H14B . . 107.5 ?
N2 C15 C14 . . 114.5(4) ?
N2 C15 H15A . . 108.6 ?
C14 C15 H15A . . 108.6 ?
N2 C15 H15B . . 108.6 ?
C14 C15 H15B . . 108.6 ?
H15A C15 H15B . . 107.6 ?
N2 C16 C17 . . 127.4(4) ?
N2 C16 H16A . . 116.3 ?
C17 C16 H16A . . 116.3 ?
C26 C17 C16 . . 121.9(3) ?
C26 C17 C18 . . 119.3(3) ?
C16 C17 C18 . . 118.8(3) ?
C19 C18 C23 . . 118.2(4) ?
C19 C18 C17 . . 123.4(3) ?
C23 C18 C17 . . 118.4(3) ?
C20 C19 C18 . . 120.6(4) ?
C20 C19 H19A . . 119.7 ?
C18 C19 H19A . . 119.7 ?
C19 C20 C21 . . 121.0(5) ?
C19 C20 H20A . . 119.5 ?
C21 C20 H20A . . 119.5 ?
C22 C21 C20 . . 119.8(4) ?
C22 C21 H21A . . 120.1 ?
C20 C21 H21A . . 120.1 ?
C21 C22 C23 . . 120.6(4) ?
C21 C22 H22A . . 119.7 ?
C23 C22 H22A . . 119.7 ?
C18 C23 C24 . . 119.6(3) ?
C18 C23 C22 . . 119.7(4) ?
C24 C23 C22 . . 120.7(4) ?
C25 C24 C23 . . 122.2(4) ?
C25 C24 H24A . . 118.9 ?
C23 C24 H24A . . 118.9 ?
C24 C25 C26 . . 120.8(4) ?
C24 C25 H25A . . 119.6 ?
C26 C25 H25A . . 119.6 ?
O2 C26 C17 . . 124.7(3) ?
O2 C26 C25 . . 115.6(4) ?
C17 C26 C25 . . 119.7(3) ?
C27 O3 H1 . . 111.3 ?
O3 C27 C28 . . 114.8(5) ?
O3 C27 H27A . . 108.6 ?
C28 C27 H27A . . 108.6 ?
O3 C27 H27B . . 108.6 ?
C28 C27 H27B . . 108.6 ?
H27A C27 H27B . . 107.6 ?
C27 C28 H28A . . 109.5 ?
C27 C28 H28B . . 109.5 ?
H28A C28 H28B . . 109.5 ?
C27 C28 H28C . . 109.5 ?
H28A C28 H28C . . 109.5 ?
H28B C28 H28C . . 109.5 ?

loop_
_geom_bond_atom_site_label_1
_geom_bond_atom_site_label_2
_geom_bond_site_symmetry_2
_geom_bond_distance
_geom_bond_publ_flag
Cu1 O2 . 1.893(3) ?
Cu1 O1 . 1.910(3) ?
Cu1 N1 . 1.943(3) ?
Cu1 N2 . 1.947(3) ?
O1 C1 . 1.308(4) ?
O2 C26 . 1.311(4) ?
N1 C11 . 1.291(5) ?
N1 C12 . 1.485(4) ?
N2 C16 . 1.299(4) ?
N2 C15 . 1.481(5) ?
C1 C10 . 1.405(5) ?
C1 C2 . 1.427(5) ?
C2 C3 . 1.347(5) ?
C2 H2A . 0.9300 ?
C3 C4 . 1.411(5) ?
C3 H3A . 0.9300 ?
C4 C9 . 1.415(5) ?
C4 C5 . 1.418(5) ?
C5 C6 . 1.356(6) ?
C5 H5A . 0.9300 ?
C6 C7 . 1.384(6) ?
C6 H6A . 0.9300 ?
C7 C8 . 1.370(6) ?
C7 H7A . 0.9300 ?
C8 C9 . 1.406(5) ?
C8 H8A . 0.9300 ?
C9 C10 . 1.463(5) ?
C10 C11 . 1.426(5) ?
C11 H11A . 0.9300 ?
C12 C13 . 1.495(6) ?
C12 H12A . 0.9700 ?
C12 H12B . 0.9700 ?
C13 C14 . 1.541(6) ?
C13 H13A . 0.9700 ?
C13 H13B . 0.9700 ?
C14 C15 . 1.498(6) ?
C14 H14A . 0.9700 ?
C14 H14B . 0.9700 ?
C15 H15A . 0.9700 ?
C15 H15B . 0.9700 ?
C16 C17 . 1.436(5) ?
C16 H16A . 0.9300 ?
C17 C26 . 1.397(5) ?
C17 C18 . 1.476(5) ?
C18 C19 . 1.400(5) ?
C18 C23 . 1.411(5) ?
C19 C20 . 1.378(6) ?
C19 H19A . 0.9300 ?
C20 C21 . 1.391(7) ?
C20 H20A . 0.9300 ?
C21 C22 . 1.357(7) ?
C21 H21A . 0.9300 ?
C22 C23 . 1.417(6) ?
C22 H22A . 0.9300 ?
C23 C24 . 1.414(5) ?
C24 C25 . 1.342(5) ?
C24 H24A . 0.9300 ?
C25 C26 . 1.431(5) ?
C25 H25A . 0.9300 ?
O3 C27 . 1.384(6) ?
O3 H1 . 0.9000 ?
C27 C28 . 1.427(8) ?
C27 H27A . 0.9700 ?
C27 H27B . 0.9700 ?
C28 H28A . 0.9600 ?
C28 H28B . 0.9600 ?
C28 H28C . 0.9600 ?

loop_
_geom_hbond_atom_site_label_D
_geom_hbond_atom_site_label_H
_geom_hbond_atom_site_label_A
_geom_hbond_site_symmetry_A
_geom_hbond_distance_DH
_geom_hbond_distance_HA
_geom_hbond_distance_DA
_geom_hbond_angle_DHA
_geom_hbond_publ_flag
O3 H1 O1 . 0.90 1.95 2.837(4) 167 y
C12 H12A O2 2_755 0.97 2.52 3.395(5) 150 y

loop_
_geom_torsion_atom_site_label_1
_geom_torsion_atom_site_label_2
_geom_torsion_atom_site_label_3
_geom_torsion_atom_site_label_4
_geom_torsion_site_symmetry_1
_geom_torsion_site_symmetry_2
_geom_torsion_site_symmetry_3
_geom_torsion_site_symmetry_4
_geom_torsion
_geom_torsion_publ_flag
O2 Cu1 O1 C1 . . . . 160.0(3) ?
N1 Cu1 O1 C1 . . . . 9.4(3) ?
N2 Cu1 O1 C1 . . . . -108.7(4) ?
O1 Cu1 O2 C26 . . . . 153.9(3) ?
N1 Cu1 O2 C26 . . . . -117.1(3) ?
N2 Cu1 O2 C26 . . . . 6.0(3) ?
O2 Cu1 N1 C11 . . . . -89.3(4) ?
O1 Cu1 N1 C11 . . . . -1.9(3) ?
N2 Cu1 N1 C11 . . . . 149.5(3) ?
O2 Cu1 N1 C12 . . . . 82.7(4) ?
O1 Cu1 N1 C12 . . . . 170.2(3) ?
N2 Cu1 N1 C12 . . . . -38.4(3) ?
O2 Cu1 N2 C16 . . . . -0.6(3) ?
O1 Cu1 N2 C16 . . . . -89.9(4) ?
N1 Cu1 N2 C16 . . . . 154.5(3) ?
O2 Cu1 N2 C15 . . . . 172.5(3) ?
O1 Cu1 N2 C15 . . . . 83.3(3) ?
N1 Cu1 N2 C15 . . . . -32.3(3) ?
Cu1 O1 C1 C10 . . . . -9.7(6) ?
Cu1 O1 C1 C2 . . . . 170.9(3) ?
O1 C1 C2 C3 . . . . -179.8(4) ?
C10 C1 C2 C3 . . . . 0.8(6) ?
C1 C2 C3 C4 . . . . -1.9(7) ?
C2 C3 C4 C9 . . . . 1.4(7) ?
C2 C3 C4 C5 . . . . -177.8(4) ?
C3 C4 C5 C6 . . . . 178.7(4) ?
C9 C4 C5 C6 . . . . -0.5(7) ?
C4 C5 C6 C7 . . . . 0.0(8) ?
C5 C6 C7 C8 . . . . 1.0(8) ?
C6 C7 C8 C9 . . . . -1.4(8) ?
C7 C8 C9 C4 . . . . 0.8(7) ?
C7 C8 C9 C10 . . . . -178.4(4) ?
C3 C4 C9 C8 . . . . -179.1(4) ?
C5 C4 C9 C8 . . . . 0.1(6) ?
C3 C4 C9 C10 . . . . 0.2(6) ?
C5 C4 C9 C10 . . . . 179.4(4) ?
O1 C1 C10 C11 . . . . 0.3(6) ?
C2 C1 C10 C11 . . . . 179.7(4) ?
O1 C1 C10 C9 . . . . -178.6(4) ?
C2 C1 C10 C9 . . . . 0.8(6) ?
C8 C9 C10 C1 . . . . 178.0(4) ?
C4 C9 C10 C1 . . . . -1.2(6) ?
C8 C9 C10 C11 . . . . -1.0(6) ?
C4 C9 C10 C11 . . . . 179.8(4) ?
C12 N1 C11 C10 . . . . -178.0(4) ?
Cu1 N1 C11 C10 . . . . -5.7(6) ?
C1 C10 C11 N1 . . . . 7.9(7) ?
C9 C10 C11 N1 . . . . -173.2(4) ?
C11 N1 C12 C13 . . . . -101.9(4) ?
Cu1 N1 C12 C13 . . . . 85.4(4) ?
N1 C12 C13 C14 . . . . -81.5(5) ?
C12 C13 C14 C15 . . . . 69.1(5) ?
C16 N2 C15 C14 . . . . -102.7(4) ?
Cu1 N2 C15 C14 . . . . 83.6(4) ?
C13 C14 C15 N2 . . . . -83.3(5) ?
C15 N2 C16 C17 . . . . -178.3(3) ?
Cu1 N2 C16 C17 . . . . -4.8(5) ?
N2 C16 C17 C26 . . . . 6.2(6) ?
N2 C16 C17 C18 . . . . -175.4(3) ?
C26 C17 C18 C19 . . . . 178.1(3) ?
C16 C17 C18 C19 . . . . -0.3(5) ?
C26 C17 C18 C23 . . . . -1.3(5) ?
C16 C17 C18 C23 . . . . -179.7(3) ?
C23 C18 C19 C20 . . . . -1.1(6) ?
C17 C18 C19 C20 . . . . 179.4(4) ?
C18 C19 C20 C21 . . . . 1.0(7) ?
C19 C20 C21 C22 . . . . -0.9(8) ?
C20 C21 C22 C23 . . . . 1.0(8) ?
C19 C18 C23 C24 . . . . -178.4(3) ?
C17 C18 C23 C24 . . . . 1.1(5) ?
C19 C18 C23 C22 . . . . 1.2(5) ?
C17 C18 C23 C22 . . . . -179.4(4) ?
C21 C22 C23 C18 . . . . -1.1(7) ?
C21 C22 C23 C24 . . . . 178.4(5) ?
C18 C23 C24 C25 . . . . 0.0(6) ?
C22 C23 C24 C25 . . . . -179.5(4) ?
C23 C24 C25 C26 . . . . -1.0(6) ?
Cu1 O2 C26 C17 . . . . -6.3(5) ?
Cu1 O2 C26 C25 . . . . 174.7(3) ?
C16 C17 C26 O2 . . . . -0.3(6) ?
C18 C17 C26 O2 . . . . -178.6(3) ?
C16 C17 C26 C25 . . . . 178.7(3) ?
C18 C17 C26 C25 . . . . 0.4(5) ?
C24 C25 C26 O2 . . . . 179.8(4) ?
C24 C25 C26 C17 . . . . 0.7(6) ?
